data_4086477
loop_
_publ_author_name
'Korb, Marcus'
'Swarts, Pieter J.'
'Miesel, Dominique'
'Hildebrandt, Alexander'
'Swarts, Jannie C.'
'Lang, Heinrich'

_publ_section_title
;
 Nucleophilic Aromatic Substitution Reactions for the Synthesis of
 Ferrocenyl Aryl Ethers
;
_journal_issue 9
_journal_name_full Organometallics
_journal_page_first 1287
_journal_paper_doi 10.1021/acs.organomet.6b00157
_journal_volume 35
_journal_year 2016
_chemical_formula_moiety 'C26 H20 Fe2 N2 O6'
_chemical_formula_sum 'C26 H20 Fe2 N2 O6'
_chemical_formula_weight 568.14
_chemical_name_systematic
;
 ?
;
_space_group_crystal_system monoclinic
_space_group_IT_number 4
_space_group_name_Hall 'P 2yb'
_space_group_name_H-M_alt 'P 1 21 1'
_symmetry_space_group_name_Hall 'P 2yb'
_symmetry_space_group_name_H-M 'P 1 21 1'
_atom_sites_solution_hydrogens geom
_audit_creation_method SHELXL-2013
_cell_angle_alpha 90
_cell_angle_beta 105.261(9)
_cell_angle_gamma 90
_cell_formula_units_Z 2
_cell_length_a 7.6777(6)
_cell_length_b 10.0784(6)
_cell_length_c 14.2577(13)
_cell_measurement_reflns_used 1474
_cell_measurement_temperature 110
_cell_measurement_theta_max 27.6570
_cell_measurement_theta_min 3.5870
_cell_volume 1064.34(15)
_computing_cell_refinement
;
CrysAlisPro, Agilent Technologies,
Version 1.171.37.31 (release 14-01-2014 CrysAlis171 .NET)
(compiled Jan 14 2014,18:38:05)
;
_computing_data_collection
;
CrysAlisPro, Agilent Technologies,
Version 1.171.37.31 (release 14-01-2014 CrysAlis171 .NET)
(compiled Jan 14 2014,18:38:05)
;
_computing_data_reduction
;
CrysAlisPro, Agilent Technologies,
Version 1.171.37.31 (release 14-01-2014 CrysAlis171 .NET)
(compiled Jan 14 2014,18:38:05)
;
_computing_structure_refinement 'SHELXL-2013 (Sheldrick, 2013)'
_computing_structure_solution 'SHELXS-2013 (Sheldrick, 2013)'
_diffrn_ambient_temperature 110
_diffrn_measured_fraction_theta_full 0.994
_diffrn_measured_fraction_theta_max 0.994
_diffrn_measurement_device_type 'oxford gemini s'
_diffrn_measurement_method '\w scans'
_diffrn_radiation_type MoK\a
_diffrn_radiation_wavelength 0.71073
_diffrn_reflns_av_R_equivalents 0.0672
_diffrn_reflns_av_unetI/netI 0.1020
_diffrn_reflns_Laue_measured_fraction_full 0.994
_diffrn_reflns_Laue_measured_fraction_max 0.994
_diffrn_reflns_limit_h_max 9
_diffrn_reflns_limit_h_min -8
_diffrn_reflns_limit_k_max 11
_diffrn_reflns_limit_k_min -9
_diffrn_reflns_limit_l_max 16
_diffrn_reflns_limit_l_min -15
_diffrn_reflns_number 6350
_diffrn_reflns_point_group_measured_fraction_full 0.818
_diffrn_reflns_point_group_measured_fraction_max 0.818
_diffrn_reflns_theta_full 25.000
_diffrn_reflns_theta_max 24.999
_diffrn_reflns_theta_min 3.413
_diffrn_standards_decay_% 0
_diffrn_standards_interval_count 50
_diffrn_standards_interval_time 10
_diffrn_standards_number 2
_exptl_absorpt_coefficient_mu 1.414
_exptl_absorpt_correction_T_max 0.972
_exptl_absorpt_correction_T_min 0.844
_exptl_absorpt_correction_type multi-scan
_exptl_absorpt_process_details
;
CrysAlisPro, Agilent Technologies,
Version 1.171.37.31 (release 14-01-2014 CrysAlis171 .NET)
(compiled Jan 14 2014,18:38:05)
Empirical absorption correction using spherical harmonics,
 implemented in SCALE3 ABSPACK scaling algorithm.
;
_exptl_crystal_colour orange
_exptl_crystal_density_diffrn 1.773
_exptl_crystal_description plate
_exptl_crystal_F_000 580
_exptl_crystal_size_max 0.2
_exptl_crystal_size_mid 0.1
_exptl_crystal_size_min 0.02
_refine_diff_density_max 0.503
_refine_diff_density_min -0.783
_refine_diff_density_rms 0.102
_refine_ls_abs_structure_details
;
 Classical Flack method preferred over Parsons because s.u. lower.
;
_refine_ls_abs_structure_Flack 0.22(4)
_refine_ls_extinction_method none
_refine_ls_goodness_of_fit_ref 0.999
_refine_ls_hydrogen_treatment constr
_refine_ls_matrix_type full
_refine_ls_number_parameters 283
_refine_ls_number_reflns 3045
_refine_ls_number_restraints 1
_refine_ls_restrained_S_all 0.998
_refine_ls_R_factor_all 0.0736
_refine_ls_R_factor_gt 0.0545
_refine_ls_shift/su_max 0.000
_refine_ls_shift/su_mean 0.000
_refine_ls_structure_factor_coef Fsqd
_refine_ls_weighting_details 'w=1/[\s^2^(Fo^2^)+(0.0457P)^2^] where P=(Fo^2^+2Fc^2^)/3'
_refine_ls_weighting_scheme calc
_refine_ls_wR_factor_gt 0.1061
_refine_ls_wR_factor_ref 0.1164
_reflns_Friedel_coverage 0.549
_reflns_Friedel_fraction_full 0.618
_reflns_Friedel_fraction_max 0.618
_reflns_number_gt 2491
_reflns_number_total 3045
_reflns_threshold_expression 'I > 2\s(I)'
_cod_data_source_file om6b00157_si_002.cif
_cod_data_source_block MK-384-F2
_cod_depositor_comments 'Adding full bibliography for 4086474--4086481.cif.'
_cod_database_code 4086477
_shelx_space_group_comment
;
The symmetry employed for this shelxl refinement is uniquely defined
by the following loop, which should always be used as a source of
symmetry information in preference to the above space-group names.
They are only intended as comments.
;
_shelxl_version_number 2013-4

loop_
_space_group_symop_operation_xyz
'x, y, z'
'-x, y+1/2, -z'

loop_
_atom_site_label
_atom_site_type_symbol
_atom_site_fract_x
_atom_site_fract_y
_atom_site_fract_z
_atom_site_U_iso_or_equiv
_atom_site_adp_type
_atom_site_occupancy
_atom_site_site_symmetry_order
_atom_site_calc_flag
_atom_site_refinement_flags_posn
_atom_site_refinement_flags_adp
C1 C 0.3921(10) 0.6260(10) 0.8837(5) 0.0149(17) Uani 1 1 d . .
C2 C 0.3171(12) 0.6000(9) 0.9616(6) 0.0189(7) Uani 1 1 d . .
C3 C 0.2380(11) 0.7000(9) 0.9996(6) 0.019(2) Uani 1 1 d . .
H3 H 0.1891 0.6821 1.0514 0.023 Uiso 1 1 calc R U
C4 C 0.2288(13) 0.8263(9) 0.9633(7) 0.019(2) Uani 1 1 d . .
C5 C 0.3003(11) 0.8538(8) 0.8862(6) 0.0128(19) Uani 1 1 d . .
C6 C 0.3843(12) 0.7532(9) 0.8487(6) 0.017(2) Uani 1 1 d . .
H6 H 0.4369 0.7722 0.7984 0.020 Uiso 1 1 calc R U
N1 N 0.3129(11) 0.4674(8) 1.0033(6) 0.0209(18) Uani 1 1 d . .
N2 N 0.1380(10) 0.9263(8) 1.0092(6) 0.0217(19) Uani 1 1 d . .
O1 O 0.3333(9) 0.3697(6) 0.9556(5) 0.0259(16) Uani 1 1 d . .
O2 O 0.2870(9) 0.4608(6) 1.0843(5) 0.0259(16) Uani 1 1 d . .
O3 O 0.0633(9) 0.8887(7) 1.0704(5) 0.0271(16) Uani 1 1 d . .
O4 O 0.1400(10) 1.0425(6) 0.9841(5) 0.0344(19) Uani 1 1 d . .
C7 C 0.4904(13) 0.5215(9) 0.7544(7) 0.017(2) Uani 1 1 d . .
C8 C 0.3869(13) 0.5850(9) 0.6706(6) 0.0189(7) Uani 1 1 d . .
H8 H 0.2995 0.6498 0.6677 0.023 Uiso 1 1 calc R U
C9 C 0.4423(12) 0.5302(10) 0.5904(6) 0.016(2) Uani 1 1 d . .
H9 H 0.3990 0.5542 0.5255 0.020 Uiso 1 1 calc R U
C10 C 0.5753(12) 0.4326(9) 0.6281(7) 0.020(2) Uani 1 1 d . .
H10 H 0.6323 0.3807 0.5911 0.024 Uiso 1 1 calc R U
C11 C 0.6079(13) 0.4260(9) 0.7290(7) 0.022(2) Uani 1 1 d . .
H11 H 0.6895 0.3708 0.7711 0.026 Uiso 1 1 calc R U
C12 C 0.8234(14) 0.7339(10) 0.7860(7) 0.026(2) Uani 1 1 d . .
H12 H 0.8206 0.7455 0.8503 0.032 Uiso 1 1 calc R U
C13 C 0.7255(13) 0.8087(9) 0.7048(7) 0.024(2) Uani 1 1 d . .
H13 H 0.6485 0.8791 0.7073 0.029 Uiso 1 1 calc R U
C14 C 0.7637(13) 0.7593(9) 0.6198(7) 0.023(2) Uani 1 1 d . .
H14 H 0.7150 0.7890 0.5566 0.027 Uiso 1 1 calc R U
C15 C 0.8905(12) 0.6559(9) 0.6496(7) 0.021(2) Uani 1 1 d . .
H15 H 0.9428 0.6068 0.6088 0.025 Uiso 1 1 calc R U
C16 C 0.9251(11) 0.6391(10) 0.7513(6) 0.0189(7) Uani 1 1 d . .
H16 H 1.0018 0.5764 0.7886 0.023 Uiso 1 1 calc R U
C17 C 0.3112(12) 1.0003(9) 0.7592(7) 0.0189(7) Uani 1 1 d . .
C18 C 0.2108(13) 0.9371(9) 0.6737(7) 0.0189(7) Uani 1 1 d . .
H18 H 0.1252 0.8704 0.6690 0.023 Uiso 1 1 calc R U
C19 C 0.2676(12) 0.9966(8) 0.5955(7) 0.0189(7) Uani 1 1 d . .
H19 H 0.2279 0.9727 0.5304 0.023 Uiso 1 1 calc R U
C20 C 0.3956(13) 1.0987(10) 0.6341(7) 0.025(2) Uani 1 1 d . .
H20 H 0.4505 1.1546 0.5985 0.029 Uiso 1 1 calc R U
C21 C 0.4235(12) 1.0994(9) 0.7359(6) 0.019(2) Uani 1 1 d . .
H21 H 0.5015 1.1548 0.7798 0.022 Uiso 1 1 calc R U
C22 C -0.0110(13) 1.2108(11) 0.7426(8) 0.027(3) Uani 1 1 d . .
H22 H -0.0161 1.1877 0.8050 0.032 Uiso 1 1 calc R U
C23 C 0.0967(13) 1.3120(9) 0.7184(7) 0.0189(7) Uani 1 1 d . .
H23 H 0.1748 1.3675 0.7622 0.023 Uiso 1 1 calc R U
C24 C 0.0655(13) 1.3147(9) 0.6171(7) 0.020(2) Uani 1 1 d . .
H24 H 0.1209 1.3714 0.5823 0.024 Uiso 1 1 calc R U
C25 C -0.0645(13) 1.2163(10) 0.5765(7) 0.020(2) Uani 1 1 d . .
H25 H -0.1116 1.1977 0.5108 0.024 Uiso 1 1 calc R U
C26 C -0.1087(12) 1.1515(9) 0.6558(7) 0.022(2) Uani 1 1 d . .
H26 H -0.1893 1.0814 0.6509 0.027 Uiso 1 1 calc R U
O5 O 0.4745(8) 0.5243(6) 0.8494(5) 0.0204(15) Uani 1 1 d . .
O6 O 0.2960(8) 0.9795(6) 0.8526(4) 0.0189(7) Uani 1 1 d . .
Fe1 Fe 0.65868(16) 0.61211(11) 0.68741(9) 0.0161(3) Uani 1 1 d . .
Fe2 Fe 0.15827(16) 1.13293(11) 0.66828(8) 0.0163(3) Uani 1 1 d . .

loop_
_atom_site_aniso_label
_atom_site_aniso_U_11
_atom_site_aniso_U_22
_atom_site_aniso_U_33
_atom_site_aniso_U_23
_atom_site_aniso_U_13
_atom_site_aniso_U_12
C1 0.010(4) 0.014(4) 0.021(4) -0.004(5) 0.006(3) 0.003(4)
C2 0.0215(17) 0.0070(16) 0.0292(18) -0.0001(14) 0.0083(14) 0.0039(14)
C3 0.019(5) 0.021(6) 0.016(5) 0.006(4) 0.003(4) -0.001(4)
C4 0.020(6) 0.015(5) 0.022(5) -0.003(4) 0.005(4) -0.003(4)
C5 0.010(4) 0.004(4) 0.020(5) 0.000(4) -0.005(4) -0.001(3)
C6 0.018(5) 0.015(5) 0.018(5) 0.003(4) 0.004(4) -0.008(4)
N1 0.017(4) 0.012(4) 0.030(5) 0.009(4) -0.001(4) 0.001(4)
N2 0.023(5) 0.019(5) 0.025(5) -0.001(4) 0.008(4) 0.005(4)
O1 0.031(4) 0.009(4) 0.038(4) 0.006(3) 0.010(4) 0.002(3)
O2 0.034(4) 0.024(4) 0.020(4) 0.010(3) 0.007(3) -0.001(3)
O3 0.028(4) 0.028(4) 0.029(4) -0.002(3) 0.014(3) 0.001(3)
O4 0.054(5) 0.011(4) 0.047(5) 0.003(3) 0.028(4) 0.006(4)
C7 0.025(5) 0.011(5) 0.022(5) 0.001(4) 0.015(4) -0.001(4)
C8 0.0215(17) 0.0070(16) 0.0292(18) -0.0001(14) 0.0083(14) 0.0039(14)
C9 0.020(5) 0.015(6) 0.010(5) 0.003(4) 0.000(4) -0.005(4)
C10 0.027(6) 0.005(5) 0.029(6) 0.002(4) 0.009(5) 0.000(5)
C11 0.019(5) 0.011(5) 0.036(6) 0.006(4) 0.008(5) 0.001(4)
C12 0.029(6) 0.022(6) 0.031(6) -0.009(5) 0.014(5) -0.012(5)
C13 0.015(5) 0.012(5) 0.045(7) 0.000(5) 0.009(5) 0.004(4)
C14 0.026(6) 0.020(5) 0.024(5) 0.010(4) 0.008(5) -0.006(5)
C15 0.017(5) 0.013(6) 0.035(5) -0.009(4) 0.013(4) -0.012(4)
C16 0.0215(17) 0.0070(16) 0.0292(18) -0.0001(14) 0.0083(14) 0.0039(14)
C17 0.0215(17) 0.0070(16) 0.0292(18) -0.0001(14) 0.0083(14) 0.0039(14)
C18 0.0215(17) 0.0070(16) 0.0292(18) -0.0001(14) 0.0083(14) 0.0039(14)
C19 0.0215(17) 0.0070(16) 0.0292(18) -0.0001(14) 0.0083(14) 0.0039(14)
C20 0.026(5) 0.015(6) 0.037(5) 0.011(5) 0.016(5) 0.007(5)
C21 0.020(5) 0.012(5) 0.025(5) 0.003(4) 0.007(4) 0.005(4)
C22 0.025(6) 0.026(7) 0.032(6) 0.002(5) 0.013(5) 0.016(5)
C23 0.0215(17) 0.0070(16) 0.0292(18) -0.0001(14) 0.0083(14) 0.0039(14)
C24 0.019(6) 0.010(5) 0.035(6) 0.001(5) 0.014(5) -0.001(5)
C25 0.027(6) 0.012(6) 0.021(5) -0.001(4) 0.007(5) 0.005(4)
C26 0.019(5) 0.008(5) 0.040(6) 0.004(4) 0.008(4) 0.007(4)
O5 0.025(4) 0.011(3) 0.025(4) 0.003(3) 0.007(3) 0.006(3)
O6 0.0215(17) 0.0070(16) 0.0292(18) -0.0001(14) 0.0083(14) 0.0039(14)
Fe1 0.0162(7) 0.0071(7) 0.0255(7) -0.0007(6) 0.0066(5) -0.0007(6)
Fe2 0.0170(7) 0.0068(8) 0.0251(7) 0.0006(6) 0.0056(5) 0.0020(6)

loop_
_atom_type_symbol
_atom_type_description
_atom_type_scat_dispersion_real
_atom_type_scat_dispersion_imag
_atom_type_scat_source
C C 0.0033 0.0016 'International Tables Vol C Tables 4.2.6.8 and 6.1.1.4'
N N 0.0061 0.0033 'International Tables Vol C Tables 4.2.6.8 and 6.1.1.4'
O O 0.0106 0.0060 'International Tables Vol C Tables 4.2.6.8 and 6.1.1.4'
Fe Fe 0.3463 0.8444 'International Tables Vol C Tables 4.2.6.8 and 6.1.1.4'
H H 0.0000 0.0000 'International Tables Vol C Tables 4.2.6.8 and 6.1.1.4'

loop_
_geom_angle_atom_site_label_1
_geom_angle_atom_site_label_2
_geom_angle_atom_site_label_3
_geom_angle
O5 C1 C6 123.6(7)
O5 C1 C2 118.0(8)
C6 C1 C2 118.4(8)
C3 C2 C1 119.7(8)
C3 C2 N1 117.0(7)
C1 C2 N1 123.3(8)
C2 C3 C4 121.5(8)
C2 C3 H3 119.3
C4 C3 H3 119.3
C3 C4 C5 119.7(8)
C3 C4 N2 116.8(8)
C5 C4 N2 123.5(8)
O6 C5 C4 119.5(8)
O6 C5 C6 121.4(7)
C4 C5 C6 119.0(8)
C1 C6 C5 121.6(7)
C1 C6 H6 119.2
C5 C6 H6 119.2
O2 N1 O1 123.6(7)
O2 N1 C2 117.3(8)
O1 N1 C2 119.0(7)
O3 N2 O4 123.3(7)
O3 N2 C4 118.1(8)
O4 N2 C4 118.7(7)
O5 C7 C8 130.2(8)
O5 C7 C11 118.9(8)
C8 C7 C11 110.1(8)
O5 C7 Fe1 133.1(7)
C8 C7 Fe1 71.3(5)
C11 C7 Fe1 70.1(5)
C7 C8 C9 106.5(8)
C7 C8 Fe1 68.4(5)
C9 C8 Fe1 68.8(5)
C7 C8 H8 126.8
C9 C8 H8 126.8
Fe1 C8 H8 127.6
C10 C9 C8 107.5(8)
C10 C9 Fe1 69.3(6)
C8 C9 Fe1 70.3(5)
C10 C9 H9 126.3
C8 C9 H9 126.3
Fe1 C9 H9 125.8
C11 C10 C9 109.9(8)
C11 C10 Fe1 70.2(6)
C9 C10 Fe1 69.9(6)
C11 C10 H10 125.1
C9 C10 H10 125.1
Fe1 C10 H10 126.4
C10 C11 C7 106.0(8)
C10 C11 Fe1 69.6(6)
C7 C11 Fe1 68.6(5)
C10 C11 H11 127.0
C7 C11 H11 127.0
Fe1 C11 H11 126.3
C16 C12 C13 107.3(8)
C16 C12 Fe1 69.4(5)
C13 C12 Fe1 70.0(6)
C16 C12 H12 126.4
C13 C12 H12 126.4
Fe1 C12 H12 125.8
C14 C13 C12 109.2(8)
C14 C13 Fe1 69.9(5)
C12 C13 Fe1 69.3(6)
C14 C13 H13 125.4
C12 C13 H13 125.4
Fe1 C13 H13 127.0
C13 C14 C15 106.6(9)
C13 C14 Fe1 69.8(5)
C15 C14 Fe1 69.5(5)
C13 C14 H14 126.7
C15 C14 H14 126.7
Fe1 C14 H14 125.6
C16 C15 C14 108.9(8)
C16 C15 Fe1 69.2(5)
C14 C15 Fe1 70.0(5)
C16 C15 H15 125.5
C14 C15 H15 125.5
Fe1 C15 H15 126.9
C12 C16 C15 108.0(9)
C12 C16 Fe1 70.2(5)
C15 C16 Fe1 70.2(5)
C12 C16 H16 126.0
C15 C16 H16 126.0
Fe1 C16 H16 125.3
O6 C17 C21 123.0(8)
O6 C17 C18 126.7(8)
C21 C17 C18 110.1(8)
O6 C17 Fe2 122.6(6)
C21 C17 Fe2 70.6(5)
C18 C17 Fe2 69.5(5)
C17 C18 C19 105.9(8)
C17 C18 Fe2 69.4(5)
C19 C18 Fe2 70.0(5)
C17 C18 H18 127.0
C19 C18 H18 127.0
Fe2 C18 H18 125.1
C20 C19 C18 108.8(8)
C20 C19 Fe2 69.6(5)
C18 C19 Fe2 68.5(5)
C20 C19 H19 125.6
C18 C19 H19 125.6
Fe2 C19 H19 127.9
C21 C20 C19 107.6(8)
C21 C20 Fe2 69.9(5)
C19 C20 Fe2 69.3(5)
C21 C20 H20 126.2
C19 C20 H20 126.2
Fe2 C20 H20 126.2
C20 C21 C17 107.6(9)
C20 C21 Fe2 69.6(5)
C17 C21 Fe2 68.5(5)
C20 C21 H21 126.2
C17 C21 H21 126.2
Fe2 C21 H21 127.2
C26 C22 C23 107.7(9)
C26 C22 Fe2 69.1(5)
C23 C22 Fe2 69.9(5)
C26 C22 H22 126.2
C23 C22 H22 126.2
Fe2 C22 H22 126.4
C24 C23 C22 108.3(9)
C24 C23 Fe2 69.4(5)
C22 C23 Fe2 69.6(5)
C24 C23 H23 125.9
C22 C23 H23 125.9
Fe2 C23 H23 126.7
C23 C24 C25 108.5(8)
C23 C24 Fe2 70.3(6)
C25 C24 Fe2 70.0(6)
C23 C24 H24 125.7
C25 C24 H24 125.7
Fe2 C24 H24 125.5
C24 C25 C26 106.7(8)
C24 C25 Fe2 69.2(6)
C26 C25 Fe2 68.7(6)
C24 C25 H25 126.7
C26 C25 H25 126.7
Fe2 C25 H25 127.0
C22 C26 C25 108.8(9)
C22 C26 Fe2 70.5(5)
C25 C26 Fe2 70.3(5)
C22 C26 H26 125.6
C25 C26 H26 125.6
Fe2 C26 H26 125.1
C1 O5 C7 122.2(7)
C5 O6 C17 118.8(7)
C7 Fe1 C16 123.0(4)
C7 Fe1 C10 67.8(4)
C16 Fe1 C10 118.5(4)
C7 Fe1 C9 68.2(4)
C16 Fe1 C9 155.0(3)
C10 Fe1 C9 40.8(4)
C7 Fe1 C12 107.7(4)
C16 Fe1 C12 40.4(4)
C10 Fe1 C12 153.6(4)
C9 Fe1 C12 163.9(4)
C7 Fe1 C11 41.3(3)
C16 Fe1 C11 103.9(4)
C10 Fe1 C11 40.1(4)
C9 Fe1 C11 68.9(4)
C12 Fe1 C11 119.1(4)
C7 Fe1 C15 159.4(4)
C16 Fe1 C15 40.7(3)
C10 Fe1 C15 106.5(3)
C9 Fe1 C15 121.4(3)
C12 Fe1 C15 68.0(4)
C11 Fe1 C15 121.6(4)
C7 Fe1 C13 123.5(4)
C16 Fe1 C13 67.9(4)
C10 Fe1 C13 163.0(4)
C9 Fe1 C13 127.5(4)
C12 Fe1 C13 40.7(4)
C11 Fe1 C13 156.7(4)
C15 Fe1 C13 67.3(4)
C7 Fe1 C14 158.8(4)
C16 Fe1 C14 68.8(4)
C10 Fe1 C14 124.8(4)
C9 Fe1 C14 109.1(4)
C12 Fe1 C14 68.8(4)
C11 Fe1 C14 159.2(4)
C15 Fe1 C14 40.5(4)
C13 Fe1 C14 40.3(4)
C7 Fe1 C8 40.3(4)
C16 Fe1 C8 160.8(3)
C10 Fe1 C8 68.5(4)
C9 Fe1 C8 40.9(3)
C12 Fe1 C8 126.0(4)
C11 Fe1 C8 69.2(4)
C15 Fe1 C8 158.1(4)
C13 Fe1 C8 111.0(4)
C14 Fe1 C8 123.7(4)
C18 Fe2 C17 41.1(3)
C18 Fe2 C26 106.4(4)
C17 Fe2 C26 121.7(4)
C18 Fe2 C24 161.2(4)
C17 Fe2 C24 157.1(4)
C26 Fe2 C24 68.5(4)
C18 Fe2 C19 41.4(3)
C17 Fe2 C19 68.3(4)
C26 Fe2 C19 124.4(4)
C24 Fe2 C19 125.4(4)
C18 Fe2 C20 70.1(4)
C17 Fe2 C20 68.6(4)
C26 Fe2 C20 161.2(4)
C24 Fe2 C20 108.5(4)
C19 Fe2 C20 41.1(4)
C18 Fe2 C21 69.8(4)
C17 Fe2 C21 40.9(3)
C26 Fe2 C21 157.1(3)
C24 Fe2 C21 122.1(4)
C19 Fe2 C21 68.5(4)
C20 Fe2 C21 40.5(3)
C18 Fe2 C22 120.4(4)
C17 Fe2 C22 105.3(4)
C26 Fe2 C22 40.4(4)
C24 Fe2 C22 68.2(4)
C19 Fe2 C22 158.7(4)
C20 Fe2 C22 157.4(4)
C21 Fe2 C22 120.8(4)
C18 Fe2 C25 123.6(4)
C17 Fe2 C25 159.3(4)
C26 Fe2 C25 41.0(3)
C24 Fe2 C25 40.8(4)
C19 Fe2 C25 109.9(4)
C20 Fe2 C25 124.6(4)
C21 Fe2 C25 159.3(4)
C22 Fe2 C25 68.5(4)
C18 Fe2 C23 156.4(4)
C17 Fe2 C23 120.8(4)
C26 Fe2 C23 68.0(4)
C24 Fe2 C23 40.3(4)
C19 Fe2 C23 160.3(4)
C20 Fe2 C23 122.5(4)
C21 Fe2 C23 106.0(4)
C22 Fe2 C23 40.5(4)
C25 Fe2 C23 68.2(4)

loop_
_geom_bond_atom_site_label_1
_geom_bond_atom_site_label_2
_geom_bond_distance
C1 O5 1.361(10)
C1 C6 1.372(12)
C1 C2 1.404(10)
C2 C3 1.361(11)
C2 N1 1.466(11)
C3 C4 1.370(12)
C3 H3 0.9300
C4 C5 1.380(11)
C4 N2 1.473(10)
C5 O6 1.353(9)
C5 C6 1.383(11)
C6 H6 0.9300
N1 O2 1.224(9)
N1 O1 1.230(9)
N2 O3 1.223(8)
N2 O4 1.226(9)
C7 O5 1.392(10)
C7 C8 1.404(13)
C7 C11 1.430(12)
C7 Fe1 2.016(8)
C8 C9 1.431(11)
C8 Fe1 2.055(9)
C8 H8 0.9300
C9 C10 1.418(13)
C9 Fe1 2.036(9)
C9 H9 0.9300
C10 C11 1.395(13)
C10 Fe1 2.028(10)
C10 H10 0.9300
C11 Fe1 2.035(9)
C11 H11 0.9300
C12 C16 1.404(12)
C12 C13 1.420(14)
C12 Fe1 2.036(10)
C12 H12 0.9300
C13 C14 1.410(12)
C13 Fe1 2.046(10)
C13 H13 0.9300
C14 C15 1.413(13)
C14 Fe1 2.047(9)
C14 H14 0.9300
C15 C16 1.414(12)
C15 Fe1 2.040(8)
C15 H15 0.9300
C16 Fe1 2.026(9)
C16 H16 0.9300
C17 O6 1.382(10)
C17 C21 1.414(12)
C17 C18 1.412(12)
C17 Fe2 2.011(9)
C18 C19 1.431(12)
C18 Fe2 2.012(9)
C18 H18 0.9300
C19 C20 1.429(13)
C19 Fe2 2.032(8)
C19 H19 0.9300
C20 C21 1.411(12)
C20 Fe2 2.036(8)
C20 H20 0.9300
C21 Fe2 2.039(9)
C21 H21 0.9300
C22 C26 1.401(14)
C22 C23 1.412(13)
C22 Fe2 2.038(9)
C22 H22 0.9300
C23 C24 1.401(13)
C23 Fe2 2.042(9)
C23 H23 0.9300
C24 C25 1.418(13)
C24 Fe2 2.030(10)
C24 H24 0.9300
C25 C26 1.422(12)
C25 Fe2 2.040(10)
C25 H25 0.9300
C26 Fe2 2.019(9)
C26 H26 0.9300

loop_
_geom_torsion_atom_site_label_1
_geom_torsion_atom_site_label_2
_geom_torsion_atom_site_label_3
_geom_torsion_atom_site_label_4
_geom_torsion
O5 C1 C2 C3 178.2(8)
C6 C1 C2 C3 0.6(13)
O5 C1 C2 N1 -4.1(13)
C6 C1 C2 N1 178.2(8)
C1 C2 C3 C4 0.3(14)
N1 C2 C3 C4 -177.5(9)
C2 C3 C4 C5 0.3(14)
C2 C3 C4 N2 179.2(8)
C3 C4 C5 O6 -177.9(8)
N2 C4 C5 O6 3.2(13)
C3 C4 C5 C6 -1.7(13)
N2 C4 C5 C6 179.5(8)
O5 C1 C6 C5 -179.5(8)
C2 C1 C6 C5 -2.0(13)
O6 C5 C6 C1 178.7(8)
C4 C5 C6 C1 2.6(14)
C3 C2 N1 O2 -20.1(13)
C1 C2 N1 O2 162.2(8)
C3 C2 N1 O1 159.2(9)
C1 C2 N1 O1 -18.5(13)
C3 C4 N2 O3 -6.3(12)
C5 C4 N2 O3 172.7(9)
C3 C4 N2 O4 174.1(9)
C5 C4 N2 O4 -6.9(13)
O5 C7 C8 C9 -170.3(9)
C11 C7 C8 C9 -1.0(10)
Fe1 C7 C8 C9 58.5(6)
O5 C7 C8 Fe1 131.2(11)
C11 C7 C8 Fe1 -59.5(6)
C7 C8 C9 C10 1.3(10)
Fe1 C8 C9 C10 59.5(6)
C7 C8 C9 Fe1 -58.2(6)
C8 C9 C10 C11 -1.2(11)
Fe1 C9 C10 C11 58.9(7)
C8 C9 C10 Fe1 -60.1(6)
C9 C10 C11 C7 0.5(11)
Fe1 C10 C11 C7 59.3(6)
C9 C10 C11 Fe1 -58.7(7)
O5 C7 C11 C10 171.0(8)
C8 C7 C11 C10 0.3(11)
Fe1 C7 C11 C10 -59.9(6)
O5 C7 C11 Fe1 -129.1(9)
C8 C7 C11 Fe1 60.3(7)
C16 C12 C13 C14 1.0(11)
Fe1 C12 C13 C14 -58.6(7)
C16 C12 C13 Fe1 59.6(7)
C12 C13 C14 C15 -1.8(11)
Fe1 C13 C14 C15 -60.1(6)
C12 C13 C14 Fe1 58.3(7)
C13 C14 C15 C16 1.9(11)
Fe1 C14 C15 C16 -58.3(6)
C13 C14 C15 Fe1 60.3(6)
C13 C12 C16 C15 0.2(11)
Fe1 C12 C16 C15 60.2(6)
C13 C12 C16 Fe1 -60.0(7)
C14 C15 C16 C12 -1.3(11)
Fe1 C15 C16 C12 -60.2(6)
C14 C15 C16 Fe1 58.9(7)
O6 C17 C18 C19 176.9(8)
C21 C17 C18 C19 1.8(10)
Fe2 C17 C18 C19 60.9(6)
O6 C17 C18 Fe2 116.0(9)
C21 C17 C18 Fe2 -59.0(6)
C17 C18 C19 C20 -2.5(10)
Fe2 C18 C19 C20 58.0(6)
C17 C18 C19 Fe2 -60.5(6)
C18 C19 C20 C21 2.2(10)
Fe2 C19 C20 C21 59.6(6)
C18 C19 C20 Fe2 -57.4(6)
C19 C20 C21 C17 -1.1(10)
Fe2 C20 C21 C17 58.2(6)
C19 C20 C21 Fe2 -59.2(6)
O6 C17 C21 C20 -175.7(8)
C18 C17 C21 C20 -0.5(10)
Fe2 C17 C21 C20 -58.8(6)
O6 C17 C21 Fe2 -116.9(8)
C18 C17 C21 Fe2 58.4(6)
C26 C22 C23 C24 -0.2(11)
Fe2 C22 C23 C24 58.8(7)
C26 C22 C23 Fe2 -58.9(6)
C22 C23 C24 C25 0.9(11)
Fe2 C23 C24 C25 59.8(7)
C22 C23 C24 Fe2 -58.9(6)
C23 C24 C25 C26 -1.3(11)
Fe2 C24 C25 C26 58.7(6)
C23 C24 C25 Fe2 -60.0(7)
C23 C22 C26 C25 -0.7(10)
Fe2 C22 C26 C25 -60.1(6)
C23 C22 C26 Fe2 59.5(6)
C24 C25 C26 C22 1.2(10)
Fe2 C25 C26 C22 60.3(7)
C24 C25 C26 Fe2 -59.1(7)
C6 C1 O5 C7 -27.8(12)
C2 C1 O5 C7 154.7(8)
C8 C7 O5 C1 -23.5(14)
C11 C7 O5 C1 168.0(8)
Fe1 C7 O5 C1 78.9(11)
C4 C5 O6 C17 -159.1(8)
C6 C5 O6 C17 24.8(12)
C21 C17 O6 C5 -135.3(9)
C18 C17 O6 C5 50.3(12)
Fe2 C17 O6 C5 137.8(7)
